data_2203858
loop_
_publ_author_name
'Clegg, William'
'Scott, Andrew J.'
'Wiesauer, Christian'
'Weissensteiner, Walter'
'Marder, Todd B.'

_publ_section_title
;
 Bis[bis(dicyclohexylphosphino)ethane-\k^2^<i>P,P</i>']gold(I) chloride
 chloroform tetrasolvate
;
_journal_issue 7
_journal_name_full 'Acta Crystallographica Section E'
_journal_page_first m968
_journal_page_last m970
_journal_paper_doi 10.1107/S1600536804014187
_journal_volume 60
_journal_year 2004
_chemical_formula_iupac '[Au (C26 H48 P2)2] Cl, 4C H Cl3'
_chemical_formula_moiety 'C52 H96 P4 Au +, Cl -, 4 C H Cl3'
_chemical_formula_sum 'C56 H100 Au Cl13 P4'
_chemical_formula_weight 1555.06
_chemical_name_systematic ?
_space_group_IT_number 15
_symmetry_cell_setting monoclinic
_symmetry_space_group_name_Hall '-C 2yc'
_symmetry_space_group_name_H-M 'C 1 2/c 1'
_atom_sites_solution_hydrogens geom
_atom_sites_solution_primary heavy
_atom_sites_solution_secondary difmap
_audit_creation_method SHELXL-97
_cell_angle_alpha 90.00
_cell_angle_beta 114.050(4)
_cell_angle_gamma 90.00
_cell_formula_units_Z 4
_cell_length_a 25.939(4)
_cell_length_b 13.938(3)
_cell_length_c 22.685(4)
_cell_measurement_reflns_used 13280
_cell_measurement_temperature 160(2)
_cell_measurement_theta_max 27.83
_cell_measurement_theta_min 1.71
_cell_volume 7490(2)
_computing_cell_refinement 'local programs'
_computing_data_collection 'SMART (Bruker, 2001)'
_computing_data_reduction 'SAINT (Bruker, 2001)'
_computing_molecular_graphics SHELXTL
_computing_publication_material 'SHELXTL and local programs'
_computing_structure_refinement SHELXTL
_computing_structure_solution 'SHELXTL (Sheldrick, 2001)'
_diffrn_ambient_temperature 160(2)
_diffrn_detector_area_resol_mean 8.192
_diffrn_measured_fraction_theta_full 0.998
_diffrn_measured_fraction_theta_max 0.998
_diffrn_measurement_device_type 'Bruker SMART 1K CCD'
_diffrn_measurement_method 'thin-slice \w'
_diffrn_radiation_monochromator graphite
_diffrn_radiation_source 'sealed tube'
_diffrn_radiation_type MoK\a
_diffrn_radiation_wavelength 0.71073
_diffrn_reflns_av_R_equivalents 0.0774
_diffrn_reflns_av_sigmaI/netI 0.0767
_diffrn_reflns_limit_h_max 26
_diffrn_reflns_limit_h_min -30
_diffrn_reflns_limit_k_max 16
_diffrn_reflns_limit_k_min -16
_diffrn_reflns_limit_l_max 21
_diffrn_reflns_limit_l_min -26
_diffrn_reflns_number 19047
_diffrn_reflns_theta_full 25.00
_diffrn_reflns_theta_max 25.00
_diffrn_reflns_theta_min 1.70
_diffrn_standards_number 0
_exptl_absorpt_coefficient_mu 2.545
_exptl_absorpt_correction_T_max 0.881
_exptl_absorpt_correction_T_min 0.294
_exptl_absorpt_correction_type multi-scan
_exptl_absorpt_process_details '(SADABS; Sheldrick, 1997)'
_exptl_crystal_colour colourless
_exptl_crystal_density_diffrn 1.379
_exptl_crystal_density_method 'not measured'
_exptl_crystal_description block
_exptl_crystal_F_000 3184
_exptl_crystal_size_max 0.30
_exptl_crystal_size_mid 0.24
_exptl_crystal_size_min 0.05
_refine_diff_density_max 3.625
_refine_diff_density_min -3.762
_refine_ls_extinction_coef 0.00045(13)
_refine_ls_extinction_expression Fc^*^=kFc[1+0.001xFc^2^\l^3^/sin(2\q)]^-1/4^
_refine_ls_extinction_method SHELXTL
_refine_ls_goodness_of_fit_ref 1.010
_refine_ls_hydrogen_treatment constr
_refine_ls_matrix_type full
_refine_ls_number_parameters 384
_refine_ls_number_reflns 6599
_refine_ls_number_restraints 118
_refine_ls_restrained_S_all 1.085
_refine_ls_R_factor_all 0.1044
_refine_ls_R_factor_gt 0.0821
_refine_ls_shift/su_max 0.000
_refine_ls_shift/su_mean 0.000
_refine_ls_structure_factor_coef Fsqd
_refine_ls_weighting_details 'w = 1/[\s^2^(Fo^2^)+(0.1563P)^2^] where P = (Fo^2^+2Fc^2^)/3'
_refine_ls_weighting_scheme calc
_refine_ls_wR_factor_gt 0.2017
_refine_ls_wR_factor_ref 0.2227
_reflns_number_gt 4771
_reflns_number_total 6599
_reflns_threshold_expression I>2\s(I)
_cod_data_source_file bt6471.cif
_cod_data_source_block I
_cod_original_cell_volume 7489(2)
_cod_original_sg_symbol_H-M 'C 2/c'
_cod_database_code 2203858
_cod_database_fobs_code 2203858

loop_
_symmetry_equiv_pos_as_xyz
'x, y, z'
'-x, y, -z+1/2'
'x+1/2, y+1/2, z'
'-x+1/2, y+1/2, -z+1/2'
'-x, -y, -z'
'x, -y, z-1/2'
'-x+1/2, -y+1/2, -z'
'x+1/2, -y+1/2, z-1/2'

loop_
_atom_site_label
_atom_site_fract_x
_atom_site_fract_y
_atom_site_fract_z
_atom_site_U_iso_or_equiv
_atom_site_adp_type
_atom_site_calc_flag
_atom_site_refinement_flags
_atom_site_occupancy
_atom_site_disorder_assembly
_atom_site_disorder_group
_atom_site_type_symbol
Au 0.0000 0.31327(3) 0.2500 0.0421(3) Uani d S 1 . . Au
P1 -0.00060(12) 0.18549(15) 0.17656(12) 0.0440(6) Uani d DU 1 . . P
C1 -0.0696(5) 0.1755(7) 0.1014(5) 0.051(2) Uani d . 1 . . C
H1 -0.0706 0.2326 0.0743 0.062 Uiso calc R 1 . . H
C2 -0.0755(5) 0.0875(9) 0.0580(5) 0.067(3) Uani d . 1 . . C
H2A -0.0760 0.0282 0.0818 0.081 Uiso calc R 1 . . H
H2B -0.0427 0.0842 0.0463 0.081 Uiso calc R 1 . . H
C3 -0.1306(6) 0.0946(11) -0.0040(6) 0.083(4) Uani d . 1 . . C
H3A -0.1340 0.0373 -0.0311 0.099 Uiso calc R 1 . . H
H3B -0.1286 0.1518 -0.0289 0.099 Uiso calc R 1 . . H
C4 -0.1847(6) 0.1022(11) 0.0109(6) 0.089(4) Uani d . 1 . . C
H4A -0.2186 0.1100 -0.0300 0.107 Uiso calc R 1 . . H
H4B -0.1891 0.0426 0.0321 0.107 Uiso calc R 1 . . H
C5 -0.1792(5) 0.1888(9) 0.0553(6) 0.082(4) Uani d . 1 . . C
H5A -0.1802 0.2489 0.0317 0.099 Uiso calc R 1 . . H
H5B -0.2115 0.1895 0.0680 0.099 Uiso calc R 1 . . H
C6 -0.1240(5) 0.1837(8) 0.1159(6) 0.064(3) Uani d . 1 . . C
H6A -0.1255 0.1276 0.1419 0.077 Uiso calc R 1 . . H
H6B -0.1208 0.2420 0.1422 0.077 Uiso calc R 1 . . H
C7 0.0577(5) 0.1598(8) 0.1469(5) 0.060(3) Uani d . 1 . . C
H7 0.0515 0.0934 0.1287 0.072 Uiso calc R 1 . . H
C8 0.1185(6) 0.1628(13) 0.2034(7) 0.107(6) Uani d . 1 . . C
H8A 0.1203 0.1171 0.2376 0.128 Uiso calc R 1 . . H
H8B 0.1260 0.2279 0.2225 0.128 Uiso calc R 1 . . H
C9 0.1659(6) 0.1356(14) 0.1780(7) 0.105(5) Uani d . 1 . . C
H9A 0.2037 0.1418 0.2139 0.126 Uiso calc R 1 . . H
H9B 0.1610 0.0680 0.1634 0.126 Uiso calc R 1 . . H
C10 0.1626(6) 0.1994(10) 0.1234(8) 0.091(5) Uani d . 1 . . C
H10A 0.1900 0.1774 0.1060 0.110 Uiso calc R 1 . . H
H10B 0.1726 0.2659 0.1393 0.110 Uiso calc R 1 . . H
C11 0.1018(5) 0.1972(8) 0.0689(7) 0.068(3) Uani d . 1 . . C
H11A 0.0935 0.1315 0.0510 0.082 Uiso calc R 1 . . H
H11B 0.1002 0.2407 0.0337 0.082 Uiso calc R 1 . . H
C12 0.0548(4) 0.2284(8) 0.0932(5) 0.051(2) Uani d . 1 . . C
H12A 0.0617 0.2951 0.1096 0.061 Uiso calc R 1 . . H
H12B 0.0170 0.2254 0.0571 0.061 Uiso calc R 1 . . H
C13A 0.0141(9) 0.0705(10) 0.2269(8) 0.043(3) Uani d PDU 0.47(2) . 1 C
H13A 0.0006 0.0147 0.1976 0.051 Uiso calc PR 0.47(2) . 1 H
H13B 0.0554 0.0634 0.2516 0.051 Uiso calc PR 0.47(2) . 1 H
C13B -0.0135(7) 0.0688(8) 0.2143(5) 0.033(3) Uani d PDU 0.53(2) . 2 C
H13C -0.0547 0.0595 0.2001 0.040 Uiso calc PR 0.53(2) . 2 H
H13D 0.0012 0.0139 0.1981 0.040 Uiso calc PR 0.53(2) . 2 H
P2 0.06951(10) 0.44125(18) 0.30248(13) 0.0489(6) Uani d DU 1 . . P
C14 0.1390(4) 0.4634(8) 0.2931(5) 0.059(3) Uani d . 1 . . C
H14 0.1519 0.5296 0.3095 0.070 Uiso calc R 1 . . H
C15 0.1289(5) 0.4616(13) 0.2215(6) 0.103(6) Uani d . 1 . . C
H15A 0.1000 0.5096 0.1971 0.124 Uiso calc R 1 . . H
H15B 0.1154 0.3974 0.2029 0.124 Uiso calc R 1 . . H
C16 0.1880(7) 0.4862(16) 0.2171(6) 0.138(8) Uani d . 1 . . C
H16A 0.1825 0.4837 0.1713 0.166 Uiso calc R 1 . . H
H16B 0.1993 0.5523 0.2328 0.166 Uiso calc R 1 . . H
C17 0.2353(6) 0.4172(12) 0.2562(6) 0.110(6) Uani d . 1 . . C
H17A 0.2255 0.3515 0.2386 0.132 Uiso calc R 1 . . H
H17B 0.2707 0.4363 0.2525 0.132 Uiso calc R 1 . . H
C18 0.2444(4) 0.4179(9) 0.3253(5) 0.068(3) Uani d . 1 . . C
H18A 0.2588 0.4814 0.3446 0.082 Uiso calc R 1 . . H
H18B 0.2726 0.3686 0.3494 0.082 Uiso calc R 1 . . H
C19 0.1860(4) 0.3962(8) 0.3302(5) 0.058(3) Uani d . 1 . . C
H19A 0.1742 0.3301 0.3146 0.070 Uiso calc R 1 . . H
H19B 0.1922 0.3985 0.3762 0.070 Uiso calc R 1 . . H
C20 0.0932(4) 0.4494(8) 0.3901(5) 0.060(3) Uani d . 1 . . C
H20 0.1165 0.3907 0.4082 0.072 Uiso calc R 1 . . H
C21 0.0405(4) 0.4426(8) 0.4103(6) 0.067(3) Uani d . 1 . . C
H21A 0.0167 0.5007 0.3955 0.080 Uiso calc R 1 . . H
H21B 0.0171 0.3861 0.3894 0.080 Uiso calc R 1 . . H
C22 0.0618(5) 0.4338(10) 0.4827(6) 0.093(5) Uani d . 1 . . C
H22A 0.0836 0.3737 0.4971 0.112 Uiso calc R 1 . . H
H22B 0.0293 0.4310 0.4950 0.112 Uiso calc R 1 . . H
C23 0.0997(6) 0.5203(12) 0.5164(8) 0.110(6) Uani d . 1 . . C
H23A 0.1136 0.5125 0.5637 0.133 Uiso calc R 1 . . H
H23B 0.0769 0.5798 0.5042 0.133 Uiso calc R 1 . . H
C24 0.1517(6) 0.5306(11) 0.4975(7) 0.092(5) Uani d . 1 . . C
H24A 0.1734 0.5890 0.5177 0.110 Uiso calc R 1 . . H
H24B 0.1770 0.4744 0.5138 0.110 Uiso calc R 1 . . H
C25 0.1314(5) 0.5368(8) 0.4254(6) 0.070(3) Uani d . 1 . . C
H25A 0.1644 0.5394 0.4141 0.083 Uiso calc R 1 . . H
H25B 0.1097 0.5970 0.4101 0.083 Uiso calc R 1 . . H
C26A 0.0235(7) 0.5539(10) 0.2833(7) 0.052(5) Uani d PDU 0.52(3) . 1 C
H26A 0.0069 0.5601 0.3154 0.063 Uiso calc PR 0.52(3) . 1 H
H26B 0.0477 0.6107 0.2876 0.063 Uiso calc PR 0.52(3) . 1 H
C26B 0.0312(5) 0.5540(11) 0.2583(12) 0.051(5) Uani d PDU 0.48(3) . 2 C
H26C 0.0485 0.6106 0.2856 0.062 Uiso calc PR 0.48(3) . 2 H
H26D 0.0370 0.5607 0.2179 0.062 Uiso calc PR 0.48(3) . 2 H
Cl1 0.0000 0.8143(2) 0.2500 0.0493(8) Uani d S 1 . . Cl
C27 -0.1456(5) -0.1686(8) 0.1437(6) 0.068(3) Uani d . 1 . . C
H27 -0.1048 -0.1675 0.1739 0.081 Uiso calc R 1 . . H
Cl2 -0.1774(2) -0.2661(3) 0.1644(3) 0.1325(19) Uani d . 1 . . Cl
Cl3 -0.1499(4) -0.1800(3) 0.0658(2) 0.154(3) Uani d . 1 . . Cl
Cl4 -0.17644(17) -0.0626(2) 0.15392(17) 0.0848(10) Uani d . 1 . . Cl
C28 0.0570(4) 0.2082(6) 0.6405(5) 0.085(3) Uani d DU 1 . . C
H28 0.0498 0.2164 0.6802 0.102 Uiso calc R 1 A 1 H
Cl5 0.1106(5) 0.2996(6) 0.6464(4) 0.135(5) Uani d PDU 0.489(9) B 1 Cl
Cl6 -0.0023(5) 0.2262(15) 0.5816(6) 0.216(9) Uani d PDU 0.489(9) B 1 Cl
Cl7 0.0923(5) 0.1022(5) 0.6504(6) 0.133(5) Uani d PDU 0.489(9) B 1 Cl
Cl5X 0.0274(4) 0.1082(5) 0.5850(4) 0.099(3) Uani d PDU 0.511(9) B 2 Cl
Cl6X 0.1247(4) 0.2007(10) 0.6789(5) 0.168(7) Uani d PDU 0.511(9) B 2 Cl
Cl7X 0.0286(6) 0.3084(5) 0.5905(4) 0.123(4) Uani d PDU 0.511(9) B 2 Cl

loop_
_atom_site_aniso_label
_atom_site_aniso_U_11
_atom_site_aniso_U_22
_atom_site_aniso_U_33
_atom_site_aniso_U_12
_atom_site_aniso_U_13
_atom_site_aniso_U_23
Au 0.0404(3) 0.0480(4) 0.0475(3) 0.000 0.0279(2) 0.000
P1 0.0601(15) 0.0375(13) 0.0483(13) 0.0075(10) 0.0364(12) 0.0020(10)
C1 0.064(6) 0.054(6) 0.058(6) -0.004(5) 0.047(5) -0.007(5)
C2 0.072(7) 0.080(8) 0.069(7) -0.005(6) 0.048(6) -0.023(6)
C3 0.097(10) 0.103(10) 0.065(7) -0.012(8) 0.050(7) -0.028(7)
C4 0.087(9) 0.118(11) 0.075(8) -0.032(8) 0.046(7) -0.042(8)
C5 0.056(7) 0.132(13) 0.076(8) -0.029(6) 0.045(6) -0.041(7)
C6 0.068(7) 0.077(8) 0.070(7) -0.017(5) 0.052(6) -0.021(6)
C7 0.068(7) 0.068(7) 0.058(6) 0.026(5) 0.041(5) 0.004(5)
C8 0.073(9) 0.175(15) 0.071(8) 0.071(9) 0.028(7) -0.007(9)
C9 0.074(9) 0.156(14) 0.087(10) 0.063(10) 0.036(8) -0.012(10)
C10 0.058(8) 0.122(12) 0.104(11) 0.018(7) 0.043(7) -0.034(9)
C11 0.063(7) 0.084(9) 0.085(8) 0.010(5) 0.058(7) 0.001(6)
C12 0.054(6) 0.053(6) 0.057(6) 0.008(5) 0.035(5) 0.000(5)
C13A 0.043(5) 0.031(4) 0.045(4) 0.005(4) 0.009(4) -0.004(3)
C13B 0.033(5) 0.025(4) 0.046(4) 0.004(4) 0.021(4) -0.008(3)
P2 0.0383(13) 0.0443(14) 0.0645(15) -0.0072(10) 0.0213(11) 0.0016(12)
C14 0.053(6) 0.070(7) 0.050(5) -0.033(5) 0.019(5) 0.005(5)
C15 0.069(8) 0.171(15) 0.060(7) -0.060(9) 0.017(6) 0.036(8)
C16 0.112(12) 0.26(2) 0.043(6) -0.108(14) 0.031(8) 0.020(10)
C17 0.103(11) 0.188(17) 0.077(9) -0.072(12) 0.076(9) -0.041(10)
C18 0.052(6) 0.102(9) 0.072(7) -0.015(6) 0.046(5) 0.003(6)
C19 0.053(6) 0.080(8) 0.053(5) -0.021(5) 0.034(5) 0.007(5)
C20 0.046(6) 0.072(7) 0.071(7) -0.009(5) 0.033(5) -0.012(6)
C21 0.046(6) 0.077(8) 0.090(8) -0.014(5) 0.040(6) -0.030(6)
C22 0.075(8) 0.143(13) 0.086(8) -0.034(8) 0.058(7) -0.062(9)
C23 0.083(10) 0.155(15) 0.110(11) -0.023(9) 0.057(9) -0.072(11)
C24 0.074(9) 0.108(11) 0.096(10) -0.027(8) 0.037(7) -0.056(9)
C25 0.066(7) 0.048(6) 0.096(9) -0.005(5) 0.034(6) -0.027(6)
C26A 0.054(8) 0.044(6) 0.057(12) -0.002(5) 0.020(7) 0.020(8)
C26B 0.050(8) 0.047(6) 0.061(12) -0.001(5) 0.027(7) 0.015(8)
Cl1 0.0535(19) 0.052(2) 0.0602(19) 0.000 0.0408(16) 0.000
C27 0.062(7) 0.093(9) 0.054(6) -0.010(6) 0.030(5) 0.003(6)
Cl2 0.141(4) 0.079(3) 0.238(6) -0.001(2) 0.139(4) 0.020(3)
Cl3 0.298(9) 0.107(4) 0.088(3) 0.040(4) 0.110(4) 0.000(2)
Cl4 0.119(3) 0.073(2) 0.089(2) 0.0016(18) 0.069(2) -0.0029(17)
C28 0.095(7) 0.115(7) 0.079(7) 0.011(5) 0.068(6) 0.004(6)
Cl5 0.257(13) 0.086(6) 0.092(6) -0.058(6) 0.102(7) -0.009(5)
Cl6 0.122(8) 0.41(3) 0.112(9) 0.032(10) 0.045(6) 0.101(13)
Cl7 0.196(11) 0.068(4) 0.224(13) -0.002(5) 0.178(11) -0.001(6)
Cl5X 0.161(8) 0.069(4) 0.097(5) -0.008(4) 0.084(5) 0.002(4)
Cl6X 0.080(5) 0.32(2) 0.098(7) 0.021(7) 0.030(5) -0.027(8)
Cl7X 0.220(12) 0.062(4) 0.094(5) -0.002(5) 0.072(7) -0.002(4)

loop_
_atom_type_symbol
_atom_type_description
_atom_type_scat_dispersion_real
_atom_type_scat_dispersion_imag
_atom_type_scat_source
C C 0.0033 0.0016 'International Tables Vol C Tables 4.2.6.8 and 6.1.1.4'
H H 0.0000 0.0000 'International Tables Vol C Tables 4.2.6.8 and 6.1.1.4'
P P 0.1023 0.0942 'International Tables Vol C Tables 4.2.6.8 and 6.1.1.4'
Cl Cl 0.1484 0.1585 'International Tables Vol C Tables 4.2.6.8 and 6.1.1.4'
Au Au -2.0133 8.8022 'International Tables Vol C Tables 4.2.6.8 and 6.1.1.4'

loop_
_geom_angle_atom_site_label_1
_geom_angle_atom_site_label_2
_geom_angle_atom_site_label_3
_geom_angle_site_symmetry_1
_geom_angle_site_symmetry_3
_geom_angle
_geom_angle_publ_flag
P1 Au P1 . 2 85.97(11) yes
P1 Au P2 . . 131.15(9) yes
P1 Au P2 2 . 113.49(9) ?
P1 Au P2 . 2 113.49(9) yes
P1 Au P2 2 2 131.15(9) ?
P2 Au P2 . 2 87.53(12) yes
Au P1 C1 . . 114.0(3) ?
Au P1 C7 . . 126.1(4) ?
Au P1 C13A . . 105.1(4) ?
Au P1 C13B . . 105.5(4) ?
C1 P1 C7 . . 105.0(5) ?
C1 P1 C13A . . 111.0(7) ?
C1 P1 C13B . . 93.8(5) ?
C7 P1 C13A . . 93.4(5) ?
C7 P1 C13B . . 107.5(6) ?
P1 C1 H1 . . 105.7 ?
P1 C1 C2 . . 116.1(8) ?
P1 C1 C6 . . 113.6(7) ?
H1 C1 C2 . . 105.7 ?
H1 C1 C6 . . 105.7 ?
C2 C1 C6 . . 109.1(8) ?
C1 C2 H2A . . 109.6 ?
C1 C2 H2B . . 109.6 ?
C1 C2 C3 . . 110.1(10) ?
H2A C2 H2B . . 108.2 ?
H2A C2 C3 . . 109.6 ?
H2B C2 C3 . . 109.6 ?
C2 C3 H3A . . 109.1 ?
C2 C3 H3B . . 109.1 ?
C2 C3 C4 . . 112.6(10) ?
H3A C3 H3B . . 107.8 ?
H3A C3 C4 . . 109.1 ?
H3B C3 C4 . . 109.1 ?
C3 C4 H4A . . 109.7 ?
C3 C4 H4B . . 109.7 ?
C3 C4 C5 . . 109.9(10) ?
H4A C4 H4B . . 108.2 ?
H4A C4 C5 . . 109.7 ?
H4B C4 C5 . . 109.7 ?
C4 C5 H5A . . 109.5 ?
C4 C5 H5B . . 109.5 ?
C4 C5 C6 . . 110.8(10) ?
H5A C5 H5B . . 108.1 ?
H5A C5 C6 . . 109.5 ?
H5B C5 C6 . . 109.5 ?
C1 C6 C5 . . 113.9(10) ?
C1 C6 H6A . . 108.8 ?
C1 C6 H6B . . 108.8 ?
C5 C6 H6A . . 108.8 ?
C5 C6 H6B . . 108.8 ?
H6A C6 H6B . . 107.7 ?
P1 C7 H7 . . 107.5 ?
P1 C7 C8 . . 112.4(8) ?
P1 C7 C12 . . 111.9(7) ?
H7 C7 C8 . . 107.5 ?
H7 C7 C12 . . 107.5 ?
C8 C7 C12 . . 109.8(11) ?
C7 C8 H8A . . 109.4 ?
C7 C8 H8B . . 109.4 ?
C7 C8 C9 . . 111.3(11) ?
H8A C8 H8B . . 108.0 ?
H8A C8 C9 . . 109.4 ?
H8B C8 C9 . . 109.4 ?
C8 C9 H9A . . 109.4 ?
C8 C9 H9B . . 109.4 ?
C8 C9 C10 . . 111.3(11) ?
H9A C9 H9B . . 108.0 ?
H9A C9 C10 . . 109.4 ?
H9B C9 C10 . . 109.4 ?
C9 C10 H10A . . 109.6 ?
C9 C10 H10B . . 109.6 ?
C9 C10 C11 . . 110.1(12) ?
H10A C10 H10B . . 108.2 ?
H10A C10 C11 . . 109.6 ?
H10B C10 C11 . . 109.6 ?
C10 C11 H11A . . 109.0 ?
C10 C11 H11B . . 109.0 ?
C10 C11 C12 . . 113.0(10) ?
H11A C11 H11B . . 107.8 ?
H11A C11 C12 . . 109.0 ?
H11B C11 C12 . . 109.0 ?
C7 C12 C11 . . 108.1(8) ?
C7 C12 H12A . . 110.1 ?
C7 C12 H12B . . 110.1 ?
C11 C12 H12A . . 110.1 ?
C11 C12 H12B . . 110.1 ?
H12A C12 H12B . . 108.4 ?
P1 C13A C13A . 2 112.4(9) ?
P1 C13A H13A . . 109.1 ?
P1 C13A H13B . . 109.1 ?
C13A C13A H13A 2 . 109.1 ?
C13A C13A H13B 2 . 109.1 ?
H13A C13A H13B . . 107.9 ?
P1 C13B C13B . 2 113.3(7) ?
P1 C13B H13C . . 108.9 ?
P1 C13B H13D . . 108.9 ?
C13B C13B H13C 2 . 108.9 ?
C13B C13B H13D 2 . 108.9 ?
H13C C13B H13D . . 107.7 ?
Au P2 C14 . . 126.5(3) ?
Au P2 C20 . . 115.1(3) ?
Au P2 C26A . . 102.6(5) ?
Au P2 C26B . . 102.7(5) ?
C14 P2 C20 . . 101.3(4) ?
C14 P2 C26A . . 111.6(8) ?
C14 P2 C26B . . 96.9(6) ?
C20 P2 C26A . . 95.7(6) ?
C20 P2 C26B . . 113.1(9) ?
P2 C14 H14 . . 107.2 ?
P2 C14 C15 . . 110.5(7) ?
P2 C14 C19 . . 115.0(6) ?
H14 C14 C15 . . 107.2 ?
H14 C14 C19 . . 107.2 ?
C15 C14 C19 . . 109.4(11) ?
C14 C15 H15A . . 110.1 ?
C14 C15 H15B . . 110.1 ?
C14 C15 C16 . . 107.8(9) ?
H15A C15 H15B . . 108.5 ?
H15A C15 C16 . . 110.1 ?
H15B C15 C16 . . 110.1 ?
C15 C16 H16A . . 109.0 ?
C15 C16 H16B . . 109.0 ?
C15 C16 C17 . . 112.9(12) ?
H16A C16 H16B . . 107.8 ?
H16A C16 C17 . . 109.0 ?
H16B C16 C17 . . 109.0 ?
C16 C17 H17A . . 109.5 ?
C16 C17 H17B . . 109.5 ?
C16 C17 C18 . . 110.6(12) ?
H17A C17 H17B . . 108.1 ?
H17A C17 C18 . . 109.5 ?
H17B C17 C18 . . 109.5 ?
C17 C18 H18A . . 109.9 ?
C17 C18 H18B . . 109.9 ?
C17 C18 C19 . . 109.1(9) ?
H18A C18 H18B . . 108.3 ?
H18A C18 C19 . . 109.9 ?
H18B C18 C19 . . 109.9 ?
C14 C19 C18 . . 115.0(8) ?
C14 C19 H19A . . 108.5 ?
C14 C19 H19B . . 108.5 ?
C18 C19 H19A . . 108.5 ?
C18 C19 H19B . . 108.5 ?
H19A C19 H19B . . 107.5 ?
P2 C20 H20 . . 106.0 ?
P2 C20 C21 . . 111.0(7) ?
P2 C20 C25 . . 117.7(8) ?
H20 C20 C21 . . 106.0 ?
H20 C20 C25 . . 106.0 ?
C21 C20 C25 . . 109.4(9) ?
C20 C21 H21A . . 109.7 ?
C20 C21 H21B . . 109.7 ?
C20 C21 C22 . . 109.8(9) ?
H21A C21 H21B . . 108.2 ?
H21A C21 C22 . . 109.7 ?
H21B C21 C22 . . 109.7 ?
C21 C22 H22A . . 109.5 ?
C21 C22 H22B . . 109.5 ?
C21 C22 C23 . . 110.6(12) ?
H22A C22 H22B . . 108.1 ?
H22A C22 C23 . . 109.5 ?
H22B C22 C23 . . 109.5 ?
C22 C23 H23A . . 109.2 ?
C22 C23 H23B . . 109.2 ?
C22 C23 C24 . . 112.2(10) ?
H23A C23 H23B . . 107.9 ?
H23A C23 C24 . . 109.2 ?
H23B C23 C24 . . 109.2 ?
C23 C24 H24A . . 109.7 ?
C23 C24 H24B . . 109.7 ?
C23 C24 C25 . . 109.9(11) ?
H24A C24 H24B . . 108.2 ?
H24A C24 C25 . . 109.7 ?
H24B C24 C25 . . 109.7 ?
C20 C25 C24 . . 112.3(11) ?
C20 C25 H25A . . 109.2 ?
C20 C25 H25B . . 109.2 ?
C24 C25 H25A . . 109.2 ?
C24 C25 H25B . . 109.2 ?
H25A C25 H25B . . 107.9 ?
P2 C26A C26A . 2 113.8(10) ?
P2 C26A H26A . . 108.8 ?
P2 C26A H26B . . 108.8 ?
C26A C26A H26A 2 . 108.8 ?
C26A C26A H26B 2 . 108.8 ?
H26A C26A H26B . . 107.7 ?
P2 C26B C26B . 2 114.0(11) ?
P2 C26B H26C . . 108.8 ?
P2 C26B H26D . . 108.8 ?
C26B C26B H26C 2 . 108.8 ?
C26B C26B H26D 2 . 108.8 ?
H26C C26B H26D . . 107.6 ?
H27 C27 Cl2 . . 108.1 ?
H27 C27 Cl3 . . 108.1 ?
H27 C27 Cl4 . . 108.1 ?
Cl2 C27 Cl3 . . 111.2(7) ?
Cl2 C27 Cl4 . . 109.3(7) ?
Cl3 C27 Cl4 . . 111.8(7) ?
H28 C28 Cl5 . . 105.5 ?
H28 C28 Cl6 . . 105.5 ?
H28 C28 Cl7 . . 105.5 ?
H28 C28 Cl5X . . 121.9 ?
H28 C28 Cl6X . . 94.7 ?
H28 C28 Cl7X . . 107.9 ?
Cl5 C28 Cl6 . . 113.1(8) ?
Cl5 C28 Cl7 . . 104.0(6) ?
Cl6 C28 Cl7 . . 122.0(9) ?
Cl5X C28 Cl6X . . 112.5(7) ?
Cl5X C28 Cl7X . . 102.4(6) ?
Cl6X C28 Cl7X . . 118.5(8) ?

loop_
_geom_bond_atom_site_label_1
_geom_bond_atom_site_label_2
_geom_bond_site_symmetry_2
_geom_bond_distance
_geom_bond_publ_flag
Au P1 . 2.434(2) yes
Au P1 2 2.434(2) ?
Au P2 . 2.470(2) yes
Au P2 2 2.470(2) ?
P1 C1 . 1.910(12) ?
P1 C7 . 1.922(10) ?
P1 C13A . 1.914(13) ?
P1 C13B . 1.930(12) ?
C1 H1 . 1.000 ?
C1 C2 . 1.541(13) ?
C1 C6 . 1.578(14) ?
C2 H2A . 0.990 ?
C2 H2B . 0.990 ?
C2 C3 . 1.547(17) ?
C3 H3A . 0.990 ?
C3 H3B . 0.990 ?
C3 C4 . 1.575(17) ?
C4 H4A . 0.990 ?
C4 H4B . 0.990 ?
C4 C5 . 1.541(16) ?
C5 H5A . 0.990 ?
C5 H5B . 0.990 ?
C5 C6 . 1.530(18) ?
C6 H6A . 0.990 ?
C6 H6B . 0.990 ?
C7 H7 . 1.000 ?
C7 C8 . 1.577(18) ?
C7 C12 . 1.529(15) ?
C8 H8A . 0.990 ?
C8 H8B . 0.990 ?
C8 C9 . 1.602(18) ?
C9 H9A . 0.990 ?
C9 H9B . 0.990 ?
C9 C10 . 1.50(2) ?
C10 H10A . 0.990 ?
C10 H10B . 0.990 ?
C10 C11 . 1.558(19) ?
C11 H11A . 0.990 ?
C11 H11B . 0.990 ?
C11 C12 . 1.588(13) ?
C12 H12A . 0.990 ?
C12 H12B . 0.990 ?
C13A C13A 2 1.50(2) ?
C13A H13A . 0.990 ?
C13A H13B . 0.990 ?
C13B C13B 2 1.48(2) ?
C13B H13C . 0.990 ?
C13B H13D . 0.990 ?
P2 C14 . 1.924(10) ?
P2 C20 . 1.829(11) ?
P2 C26A . 1.912(14) ?
P2 C26B . 1.911(14) ?
C14 H14 . 1.000 ?
C14 C15 . 1.536(15) ?
C14 C19 . 1.496(15) ?
C15 H15A . 0.990 ?
C15 H15B . 0.990 ?
C15 C16 . 1.613(18) ?
C16 H16A . 0.990 ?
C16 H16B . 0.990 ?
C16 C17 . 1.53(2) ?
C17 H17A . 0.990 ?
C17 H17B . 0.990 ?
C17 C18 . 1.489(15) ?
C18 H18A . 0.990 ?
C18 H18B . 0.990 ?
C18 C19 . 1.590(12) ?
C19 H19A . 0.990 ?
C19 H19B . 0.990 ?
C20 H20 . 1.000 ?
C20 C21 . 1.612(14) ?
C20 C25 . 1.569(14) ?
C21 H21A . 0.990 ?
C21 H21B . 0.990 ?
C21 C22 . 1.509(17) ?
C22 H22A . 0.990 ?
C22 H22B . 0.990 ?
C22 C23 . 1.546(17) ?
C23 H23A . 0.990 ?
C23 H23B . 0.990 ?
C23 C24 . 1.580(19) ?
C24 H24A . 0.990 ?
C24 H24B . 0.990 ?
C24 C25 . 1.504(19) ?
C25 H25A . 0.990 ?
C25 H25B . 0.990 ?
C26A C26A 2 1.50(2) ?
C26A H26A . 0.990 ?
C26A H26B . 0.990 ?
C26B C26B 2 1.51(2) ?
C26B H26C . 0.990 ?
C26B H26D . 0.990 ?
C27 H27 . 1.000 ?
C27 Cl2 . 1.749(12) ?
C27 Cl3 . 1.733(12) ?
C27 Cl4 . 1.741(13) ?
C28 H28 . 1.000 ?
C28 Cl5 . 1.849(11) ?
C28 Cl6 . 1.593(11) ?
C28 Cl7 . 1.704(10) ?
C28 Cl5X . 1.824(11) ?
C28 Cl6X . 1.615(11) ?
C28 Cl7X . 1.760(10) ?

loop_
_geom_torsion_atom_site_label_1
_geom_torsion_atom_site_label_2
_geom_torsion_atom_site_label_3
_geom_torsion_atom_site_label_4
_geom_torsion_site_symmetry_1
_geom_torsion_site_symmetry_4
_geom_torsion
P1 Au P1 C1 2 . 111.1(4)
P1 Au P1 C7 2 . -116.4(4)
P1 Au P1 C13A 2 . -10.6(6)
P1 Au P1 C13B 2 . 9.7(5)
P2 Au P1 C1 . . -130.9(3)
P2 Au P1 C1 2 . -22.4(4)
P2 Au P1 C7 . . 1.6(4)
P2 Au P1 C7 2 . 110.1(4)
P2 Au P1 C13A . . 107.4(6)
P2 Au P1 C13A 2 . -144.1(6)
P2 Au P1 C13B . . 127.7(5)
P2 Au P1 C13B 2 . -123.8(5)
Au P1 C1 C2 . . -171.8(7)
Au P1 C1 C6 . . -44.0(8)
C7 P1 C1 C2 . . 46.3(9)
C7 P1 C1 C6 . . 174.1(7)
C13A P1 C1 C2 . . -53.4(9)
C13A P1 C1 C6 . . 74.4(8)
C13B P1 C1 C2 . . -63.0(9)
C13B P1 C1 C6 . . 64.8(8)
P1 C1 C2 C3 . . -174.3(8)
C6 C1 C2 C3 . . 55.7(13)
C1 C2 C3 C4 . . -58.2(14)
C2 C3 C4 C5 . . 56.5(16)
C3 C4 C5 C6 . . -53.7(15)
C4 C5 C6 C1 . . 55.4(13)
P1 C1 C6 C5 . . 172.5(8)
C2 C1 C6 C5 . . -56.1(12)
Au P1 C7 C8 . . 45.4(11)
Au P1 C7 C12 . . -78.7(9)
C1 P1 C7 C8 . . -178.8(10)
C1 P1 C7 C12 . . 57.1(9)
C13A P1 C7 C8 . . -66.0(12)
C13A P1 C7 C12 . . 169.9(10)
C13B P1 C7 C8 . . -79.8(11)
C13B P1 C7 C12 . . 156.1(8)
P1 C7 C8 C9 . . 176.9(12)
C12 C7 C8 C9 . . -57.8(16)
C7 C8 C9 C10 . . 55.7(19)
C8 C9 C10 C11 . . -54.2(17)
C9 C10 C11 C12 . . 57.5(13)
P1 C7 C12 C11 . . -176.3(8)
C8 C7 C12 C11 . . 58.2(12)
C10 C11 C12 C7 . . -59.3(13)
Au P1 C13A C13A . 2 38(2)
C1 P1 C13A C13A . 2 -86.0(19)
C7 P1 C13A C13A . 2 166.5(19)
Au P1 C13B C13B . 2 -35.3(17)
C1 P1 C13B C13B . 2 -151.4(16)
C7 P1 C13B C13B . 2 101.5(16)
P1 Au P2 C14 . . 0.5(4)
P1 Au P2 C14 2 . 106.6(4)
P1 Au P2 C20 . . -127.5(4)
P1 Au P2 C20 2 . -21.4(4)
P1 Au P2 C26A . . 130.0(7)
P1 Au P2 C26A 2 . -123.9(7)
P1 Au P2 C26B . . 109.1(8)
P1 Au P2 C26B 2 . -144.7(8)
P2 Au P2 C14 2 . -119.0(4)
P2 Au P2 C20 2 . 113.0(4)
P2 Au P2 C26A 2 . 10.5(7)
P2 Au P2 C26B 2 . -10.3(7)
Au P2 C14 C15 . . 47.7(11)
Au P2 C14 C19 . . -76.9(8)
C20 P2 C14 C15 . . -179.0(10)
C20 P2 C14 C19 . . 56.4(9)
C26A P2 C14 C15 . . -78.2(11)
C26A P2 C14 C19 . . 157.3(8)
C26B P2 C14 C15 . . -63.7(12)
C26B P2 C14 C19 . . 171.7(11)
P2 C14 C15 C16 . . 177.0(12)
C19 C14 C15 C16 . . -55.3(16)
C14 C15 C16 C17 . . 57.3(19)
C15 C16 C17 C18 . . -58.0(17)
C16 C17 C18 C19 . . 54.2(15)
P2 C14 C19 C18 . . -177.0(7)
C15 C14 C19 C18 . . 57.9(12)
C17 C18 C19 C14 . . -56.8(14)
Au P2 C20 C21 . . -45.4(9)
Au P2 C20 C25 . . -172.5(7)
C14 P2 C20 C21 . . 174.8(8)
C14 P2 C20 C25 . . 47.7(9)
C26A P2 C20 C21 . . 61.4(10)
C26A P2 C20 C25 . . -65.7(10)
C26B P2 C20 C21 . . 72.3(9)
C26B P2 C20 C25 . . -54.9(9)
P2 C20 C21 C22 . . 171.2(9)
C25 C20 C21 C22 . . -57.3(13)
C20 C21 C22 C23 . . 58.1(13)
C21 C22 C23 C24 . . -57.9(17)
C22 C23 C24 C25 . . 55.6(18)
C23 C24 C25 C20 . . -55.5(15)
P2 C20 C25 C24 . . -175.3(9)
C21 C20 C25 C24 . . 56.8(13)
Au P2 C26A C26A . 2 -38(2)
C14 P2 C26A C26A . 2 100(2)
C20 P2 C26A C26A . 2 -155(2)
Au P2 C26B C26B . 2 37(2)
C14 P2 C26B C26B . 2 167(2)
C20 P2 C26B C26B . 2 -87(2)
